data_7052154
loop_
_publ_author_name
'Liliana Dobrza\'nska'
'Gareth O. Lloyd'
'Leonard J. Barbour'

_publ_section_title
;
 The solvent-templating effect as the driving factor that influences
 the formation of crystalline materials based on the stacking of
 metallocycles
;
_journal_issue 5
_journal_name_full 'New Journal of Chemistry'
_journal_page_first 669
_journal_paper_doi 10.1039/b618495m
_journal_volume 31
_journal_year 2007
_chemical_formula_moiety 'C40 H52 Cl4 Cu2 N8 O2'
_chemical_formula_sum 'C40 H52 Cl4 Cu2 N8 O2'
_chemical_formula_weight 945.78
_chemical_name_common 4
_chemical_name_systematic
;
?
;
_space_group_IT_number 14
_symmetry_cell_setting monoclinic
_symmetry_space_group_name_Hall '-P 2ybc'
_symmetry_space_group_name_H-M 'P 1 21/c 1'
_atom_sites_solution_hydrogens geom
_atom_sites_solution_primary direct
_atom_sites_solution_secondary difmap
_audit_creation_method SHELXL-97
_cell_angle_alpha 90.00
_cell_angle_beta 95.838(7)
_cell_angle_gamma 90.00
_cell_formula_units_Z 2
_cell_length_a 8.826(3)
_cell_length_b 13.103(5)
_cell_length_c 18.057(6)
_cell_measurement_temperature 100(2)
_cell_volume 2077.4(13)
_computing_cell_refinement 'SAINT (Bruker, 2002)'
_computing_data_collection 'SMART (Bruker, 2001)'
_computing_data_reduction SAINT
_computing_molecular_graphics 'X-Seed (Barbour 2001)'
_computing_publication_material X-Seed
_computing_structure_refinement 'SHELXL-97 (Sheldrick, 1997)'
_computing_structure_solution 'SHELXS-97 (Sheldrick, 1990)'
_diffrn_ambient_temperature 100(2)
_diffrn_measured_fraction_theta_full 0.992
_diffrn_measured_fraction_theta_max 0.992
_diffrn_measurement_device_type 'Bruker APEX CCD area-detector'
_diffrn_measurement_method \w
_diffrn_radiation_monochromator graphite
_diffrn_radiation_source 'fine-focus sealed tube'
_diffrn_radiation_type MoK\a
_diffrn_radiation_wavelength 0.71073
_diffrn_reflns_av_R_equivalents 0.1379
_diffrn_reflns_av_sigmaI/netI 0.1668
_diffrn_reflns_limit_h_max 10
_diffrn_reflns_limit_h_min -6
_diffrn_reflns_limit_k_max 14
_diffrn_reflns_limit_k_min -15
_diffrn_reflns_limit_l_max 20
_diffrn_reflns_limit_l_min -21
_diffrn_reflns_number 10633
_diffrn_reflns_theta_full 25.09
_diffrn_reflns_theta_max 25.09
_diffrn_reflns_theta_min 1.92
_diffrn_standards_number 0
_exptl_absorpt_coefficient_mu 1.327
_exptl_absorpt_correction_T_max 0.9128
_exptl_absorpt_correction_T_min 0.8570
_exptl_absorpt_correction_type multi-scan
_exptl_absorpt_process_details 'SADABS (Sheldrick, 1997)'
_exptl_crystal_colour yellow
_exptl_crystal_density_diffrn 1.512
_exptl_crystal_density_method 'not measured'
_exptl_crystal_description block
_exptl_crystal_F_000 980
_exptl_crystal_size_max 0.12
_exptl_crystal_size_mid 0.09
_exptl_crystal_size_min 0.07
_refine_diff_density_max 0.841
_refine_diff_density_min -0.839
_refine_diff_density_rms 0.141
_refine_ls_extinction_method none
_refine_ls_goodness_of_fit_ref 1.059
_refine_ls_hydrogen_treatment constr
_refine_ls_matrix_type full
_refine_ls_number_parameters 255
_refine_ls_number_reflns 3662
_refine_ls_number_restraints 42
_refine_ls_restrained_S_all 1.055
_refine_ls_R_factor_all 0.1549
_refine_ls_R_factor_gt 0.0908
_refine_ls_shift/su_max 0.004
_refine_ls_shift/su_mean 0.000
_refine_ls_structure_factor_coef Fsqd
_refine_ls_weighting_details 'calc w=1/[\s^2^(Fo^2^)+(0.0528P)^2^+1.9679P] where P=(Fo^2^+2Fc^2^)/3'
_refine_ls_weighting_scheme calc
_refine_ls_wR_factor_gt 0.1486
_refine_ls_wR_factor_ref 0.1706
_reflns_number_gt 2235
_reflns_number_total 3662
_reflns_threshold_expression >2sigma(I)
_cod_data_source_file b618495m.txt
_cod_data_source_block I
_cod_original_cell_volume 2077.5(12)
_cod_original_sg_symbol_Hall '-P 2ybc '
_cod_original_sg_symbol_H-M 'P 21/c'
_cod_database_code 7052154

loop_
_symmetry_equiv_pos_as_xyz
'x, y, z'
'-x, y+1/2, -z+1/2'
'-x, -y, -z'
'x, -y-1/2, z-1/2'

loop_
_atom_site_label
_atom_site_type_symbol
_atom_site_fract_x
_atom_site_fract_y
_atom_site_fract_z
_atom_site_U_iso_or_equiv
_atom_site_adp_type
_atom_site_occupancy
_atom_site_symmetry_multiplicity
_atom_site_calc_flag
_atom_site_refinement_flags
_atom_site_disorder_assembly
_atom_site_disorder_group
Cu1 Cu 0.28477(11) 0.19855(8) 0.10362(5) 0.0120(3) Uani 1 1 d . . .
Cl2 Cl 0.1752(2) 0.11457(15) 0.19795(11) 0.0138(5) Uani 1 1 d . . .
Cl3 Cl 0.4964(2) 0.15459(17) 0.04883(11) 0.0203(5) Uani 1 1 d . . .
N1 N 0.3860(7) 0.3029(5) 0.1684(3) 0.0137(15) Uani 1 1 d . . .
N17 N -0.1434(7) 0.8556(5) -0.0221(3) 0.0111(15) Uani 1 1 d . . .
N15 N 0.0657(7) 0.8836(5) 0.0513(3) 0.0116(15) Uani 1 1 d . . .
C11 C 0.2613(9) 0.7852(6) 0.1315(4) 0.0133(19) Uani 1 1 d . . .
C5 C 0.5393(9) 0.3279(6) 0.1737(4) 0.0129(19) Uani 1 1 d U . .
H5 H 0.6157 0.2920 0.1509 0.015 Uiso 1 1 calc R . .
N3 N 0.4243(8) 0.4399(5) 0.2377(3) 0.0126(16) Uani 1 1 d . . .
C14 C 0.2241(9) 0.8785(6) 0.0836(4) 0.0132(19) Uani 1 1 d . . .
H14A H 0.2474 0.9403 0.1141 0.016 Uiso 1 1 calc R . .
H14B H 0.2909 0.8790 0.0427 0.016 Uiso 1 1 calc R . .
C16 C 0.0069(9) 0.8374(6) -0.0116(4) 0.0135(19) Uani 1 1 d U . .
C12 C 0.4088(9) 0.7439(6) 0.1339(4) 0.0143(19) Uani 1 1 d . . .
H12 H 0.4801 0.7715 0.1033 0.017 Uiso 1 1 calc R . .
C8 C 0.3465(9) 0.6203(6) 0.2255(4) 0.0124(19) Uani 1 1 d U . .
C2 C 0.3195(9) 0.3720(6) 0.2079(4) 0.014(2) Uani 1 1 d . . .
C9 C 0.1999(9) 0.6609(6) 0.2211(4) 0.0119(18) Uani 1 1 d U . .
H9 H 0.1277 0.6326 0.2509 0.014 Uiso 1 1 calc R . .
C6 C 0.1539(9) 0.3802(7) 0.2174(5) 0.020(2) Uani 1 1 d . . .
H6A H 0.1130 0.4434 0.1942 0.030 Uiso 1 1 calc R . .
H6B H 0.1403 0.3810 0.2706 0.030 Uiso 1 1 calc R . .
H6C H 0.0997 0.3216 0.1937 0.030 Uiso 1 1 calc R . .
C18 C -0.1780(10) 0.9162(6) 0.0356(4) 0.0140(19) Uani 1 1 d . . .
H18 H -0.2764 0.9418 0.0424 0.017 Uiso 1 1 calc R . .
C7 C 0.3936(9) 0.5339(6) 0.2780(4) 0.0115(19) Uani 1 1 d . . .
H7A H 0.4864 0.5539 0.3102 0.014 Uiso 1 1 calc R . .
H7B H 0.3118 0.5209 0.3104 0.014 Uiso 1 1 calc R . .
C4 C 0.5618(10) 0.4111(6) 0.2164(4) 0.015(2) Uani 1 1 d U . .
H4 H 0.6566 0.4441 0.2295 0.018 Uiso 1 1 calc R . .
C10 C 0.1578(9) 0.7418(6) 0.1739(4) 0.0100(18) Uani 1 1 d U . .
H10 H 0.0567 0.7673 0.1708 0.012 Uiso 1 1 calc R . .
C20 C 0.0952(9) 0.7752(6) -0.0602(4) 0.017(2) Uani 1 1 d U . .
H20A H 0.1881 0.7503 -0.0315 0.025 Uiso 1 1 calc R . .
H20B H 0.1226 0.8170 -0.1018 0.025 Uiso 1 1 calc R . .
H20C H 0.0335 0.7170 -0.0795 0.025 Uiso 1 1 calc R . .
C19 C -0.0493(9) 0.9338(6) 0.0817(4) 0.0126(19) Uani 1 1 d . . .
H19 H -0.0407 0.9730 0.1262 0.015 Uiso 1 1 calc R . .
C13 C 0.4496(9) 0.6629(6) 0.1808(4) 0.0121(19) Uani 1 1 d . . .
H13 H 0.5498 0.6359 0.1826 0.015 Uiso 1 1 calc R . .
O21 O 0.1823(7) 0.3804(4) 0.0298(3) 0.0224(15) Uani 1 1 d . . .
C22 C 0.2726(10) 0.4720(7) 0.0413(4) 0.020(2) Uani 1 1 d . . .
H22A H 0.3688 0.4575 0.0727 0.024 Uiso 1 1 calc R . .
H22B H 0.2158 0.5251 0.0659 0.024 Uiso 1 1 calc R . .
C23 C 0.3050(10) 0.5068(7) -0.0359(5) 0.022(2) Uani 1 1 d . . .
H23A H 0.3192 0.5816 -0.0377 0.026 Uiso 1 1 calc R . .
H23B H 0.3965 0.4726 -0.0517 0.026 Uiso 1 1 calc R . .
C25 C 0.1316(10) 0.3726(7) -0.0485(4) 0.024(2) Uani 1 1 d . . .
H25A H 0.0213 0.3570 -0.0557 0.029 Uiso 1 1 calc R . .
H25B H 0.1873 0.3175 -0.0716 0.029 Uiso 1 1 calc R . .
C24 C 0.1629(10) 0.4742(7) -0.0836(5) 0.026(2) Uani 1 1 d . . .
H24A H 0.1816 0.4663 -0.1364 0.031 Uiso 1 1 calc R . .
H24B H 0.0783 0.5229 -0.0799 0.031 Uiso 1 1 calc R . .

loop_
_atom_site_aniso_label
_atom_site_aniso_U_11
_atom_site_aniso_U_22
_atom_site_aniso_U_33
_atom_site_aniso_U_23
_atom_site_aniso_U_13
_atom_site_aniso_U_12
Cu1 0.0111(6) 0.0104(5) 0.0142(5) -0.0012(5) 0.0001(4) -0.0012(5)
Cl2 0.0136(11) 0.0118(10) 0.0159(11) -0.0011(9) 0.0010(9) -0.0013(9)
Cl3 0.0133(12) 0.0283(13) 0.0191(11) -0.0070(10) 0.0008(10) -0.0013(10)
N1 0.015(4) 0.011(4) 0.017(4) 0.000(3) 0.006(3) 0.000(3)
N17 0.009(4) 0.009(4) 0.015(4) -0.002(3) 0.000(3) -0.001(3)
N15 0.008(4) 0.010(4) 0.016(4) -0.003(3) 0.000(3) -0.001(3)
C11 0.013(5) 0.014(5) 0.013(4) -0.010(4) 0.003(4) -0.005(4)
C5 0.012(2) 0.013(2) 0.014(2) 0.0029(18) 0.0024(18) -0.0003(18)
N3 0.023(4) 0.004(4) 0.011(4) -0.002(3) 0.000(3) -0.002(3)
C14 0.011(5) 0.012(5) 0.017(4) -0.006(4) -0.001(4) -0.002(4)
C16 0.013(2) 0.013(2) 0.014(2) 0.0018(18) 0.0002(18) -0.0021(18)
C12 0.010(5) 0.020(5) 0.011(4) 0.000(4) -0.005(4) -0.006(4)
C8 0.014(2) 0.011(2) 0.013(2) 0.0002(18) 0.0009(18) -0.0001(18)
C2 0.014(5) 0.014(5) 0.014(4) 0.006(4) -0.005(4) -0.005(4)
C9 0.013(2) 0.011(2) 0.012(2) -0.0014(18) 0.0015(18) -0.0017(18)
C6 0.023(5) 0.019(5) 0.017(5) -0.004(4) -0.005(4) -0.005(4)
C18 0.014(5) 0.007(4) 0.021(5) 0.004(4) 0.004(4) 0.000(4)
C7 0.016(5) 0.006(4) 0.011(4) 0.003(3) -0.003(4) -0.002(3)
C4 0.014(3) 0.016(3) 0.015(3) 0.0031(18) 0.0003(18) -0.0012(18)
C10 0.009(2) 0.010(2) 0.011(2) -0.0022(18) -0.0007(18) 0.0013(18)
C20 0.017(3) 0.016(3) 0.017(3) -0.0018(18) 0.0018(18) 0.0014(18)
C19 0.023(5) 0.008(4) 0.008(4) 0.002(3) 0.005(4) -0.005(4)
C13 0.014(5) 0.006(4) 0.017(4) 0.000(4) 0.004(4) 0.002(3)
O21 0.027(4) 0.020(4) 0.019(3) 0.002(3) -0.001(3) -0.011(3)
C22 0.019(5) 0.024(5) 0.015(5) 0.007(4) -0.006(4) -0.006(4)
C23 0.016(5) 0.021(5) 0.029(5) 0.008(4) -0.001(4) -0.003(4)
C25 0.024(6) 0.023(6) 0.024(5) -0.002(4) -0.007(4) -0.004(4)
C24 0.031(6) 0.029(6) 0.017(5) 0.005(4) 0.004(4) -0.009(5)

loop_
_atom_type_symbol
_atom_type_description
_atom_type_scat_dispersion_real
_atom_type_scat_dispersion_imag
_atom_type_scat_source
C C 0.0033 0.0016 'International Tables Vol C Tables 4.2.6.8 and 6.1.1.4'
H H 0.0000 0.0000 'International Tables Vol C Tables 4.2.6.8 and 6.1.1.4'
N N 0.0061 0.0033 'International Tables Vol C Tables 4.2.6.8 and 6.1.1.4'
O O 0.0106 0.0060 'International Tables Vol C Tables 4.2.6.8 and 6.1.1.4'
Cl Cl 0.1484 0.1585 'International Tables Vol C Tables 4.2.6.8 and 6.1.1.4'
Cu Cu 0.3201 1.2651 'International Tables Vol C Tables 4.2.6.8 and 6.1.1.4'

loop_
_geom_angle_atom_site_label_1
_geom_angle_atom_site_label_2
_geom_angle_atom_site_label_3
_geom_angle
_geom_angle_site_symmetry_1
_geom_angle_site_symmetry_3
_geom_angle_publ_flag
N1 Cu1 N17 156.7(3) . 3_565 ?
N1 Cu1 Cl3 95.3(2) . . ?
N17 Cu1 Cl3 94.0(2) 3_565 . ?
N1 Cu1 Cl2 95.24(19) . . ?
N17 Cu1 Cl2 95.6(2) 3_565 . ?
Cl3 Cu1 Cl2 128.40(9) . . ?
C2 N1 C5 106.5(7) . . ?
C2 N1 Cu1 126.8(6) . . ?
C5 N1 Cu1 126.1(5) . . ?
C16 N17 C18 106.8(6) . . ?
C16 N17 Cu1 125.8(5) . 3_565 ?
C18 N17 Cu1 127.3(5) . 3_565 ?
C16 N15 C19 108.5(7) . . ?
C16 N15 C14 126.0(7) . . ?
C19 N15 C14 125.5(7) . . ?
C10 C11 C12 119.4(8) . . ?
C10 C11 C14 122.3(7) . . ?
C12 C11 C14 118.3(7) . . ?
C4 C5 N1 108.6(7) . . ?
C4 C5 H5 125.7 . . ?
N1 C5 H5 125.7 . . ?
C2 N3 C4 107.3(7) . . ?
C2 N3 C7 126.5(7) . . ?
C4 N3 C7 125.8(7) . . ?
N15 C14 C11 114.1(7) . . ?
N15 C14 H14A 108.7 . . ?
C11 C14 H14A 108.7 . . ?
N15 C14 H14B 108.7 . . ?
C11 C14 H14B 108.7 . . ?
H14A C14 H14B 107.6 . . ?
N17 C16 N15 109.3(7) . . ?
N17 C16 C20 126.0(7) . . ?
N15 C16 C20 124.7(7) . . ?
C13 C12 C11 119.7(8) . . ?
C13 C12 H12 120.1 . . ?
C11 C12 H12 120.1 . . ?
C9 C8 C13 118.1(7) . . ?
C9 C8 C7 121.2(7) . . ?
C13 C8 C7 120.7(7) . . ?
N1 C2 N3 109.9(7) . . ?
N1 C2 C6 127.1(7) . . ?
N3 C2 C6 123.0(7) . . ?
C10 C9 C8 121.1(8) . . ?
C10 C9 H9 119.5 . . ?
C8 C9 H9 119.5 . . ?
C2 C6 H6A 109.5 . . ?
C2 C6 H6B 109.5 . . ?
H6A C6 H6B 109.5 . . ?
C2 C6 H6C 109.5 . . ?
H6A C6 H6C 109.5 . . ?
H6B C6 H6C 109.5 . . ?
C19 C18 N17 109.1(7) . . ?
C19 C18 H18 125.5 . . ?
N17 C18 H18 125.5 . . ?
N3 C7 C8 111.8(6) . . ?
N3 C7 H7A 109.3 . . ?
C8 C7 H7A 109.3 . . ?
N3 C7 H7B 109.3 . . ?
C8 C7 H7B 109.3 . . ?
H7A C7 H7B 107.9 . . ?
C5 C4 N3 107.7(7) . . ?
C5 C4 H4 126.2 . . ?
N3 C4 H4 126.2 . . ?
C11 C10 C9 120.5(8) . . ?
C11 C10 H10 119.8 . . ?
C9 C10 H10 119.8 . . ?
C16 C20 H20A 109.5 . . ?
C16 C20 H20B 109.5 . . ?
H20A C20 H20B 109.5 . . ?
C16 C20 H20C 109.5 . . ?
H20A C20 H20C 109.5 . . ?
H20B C20 H20C 109.5 . . ?
C18 C19 N15 106.3(7) . . ?
C18 C19 H19 126.9 . . ?
N15 C19 H19 126.9 . . ?
C12 C13 C8 121.2(8) . . ?
C12 C13 H13 119.4 . . ?
C8 C13 H13 119.4 . . ?
C25 O21 C22 108.1(6) . . ?
O21 C22 C23 105.7(6) . . ?
O21 C22 H22A 110.6 . . ?
C23 C22 H22A 110.6 . . ?
O21 C22 H22B 110.6 . . ?
C23 C22 H22B 110.6 . . ?
H22A C22 H22B 108.7 . . ?
C24 C23 C22 102.4(7) . . ?
C24 C23 H23A 111.3 . . ?
C22 C23 H23A 111.3 . . ?
C24 C23 H23B 111.3 . . ?
C22 C23 H23B 111.3 . . ?
H23A C23 H23B 109.2 . . ?
O21 C25 C24 107.3(7) . . ?
O21 C25 H25A 110.3 . . ?
C24 C25 H25A 110.3 . . ?
O21 C25 H25B 110.3 . . ?
C24 C25 H25B 110.3 . . ?
H25A C25 H25B 108.5 . . ?
C23 C24 C25 100.8(7) . . ?
C23 C24 H24A 111.6 . . ?
C25 C24 H24A 111.6 . . ?
C23 C24 H24B 111.6 . . ?
C25 C24 H24B 111.6 . . ?
H24A C24 H24B 109.4 . . ?

loop_
_geom_bond_atom_site_label_1
_geom_bond_atom_site_label_2
_geom_bond_distance
_geom_bond_site_symmetry_2
_geom_bond_publ_flag
Cu1 N1 1.956(7) . ?
Cu1 N17 1.963(6) 3_565 ?
Cu1 Cl3 2.275(2) . ?
Cu1 Cl2 2.320(2) . ?
N1 C2 1.325(10) . ?
N1 C5 1.386(10) . ?
N17 C16 1.342(10) . ?
N17 C18 1.369(10) . ?
N17 Cu1 1.963(6) 3_565 ?
N15 C16 1.344(9) . ?
N15 C19 1.370(10) . ?
N15 C14 1.460(10) . ?
C11 C10 1.372(10) . ?
C11 C12 1.407(11) . ?
C11 C14 1.515(11) . ?
C5 C4 1.338(11) . ?
C5 H5 0.9500 . ?
N3 C2 1.354(10) . ?
N3 C4 1.364(10) . ?
N3 C7 1.470(10) . ?
C14 H14A 0.9900 . ?
C14 H14B 0.9900 . ?
C16 C20 1.477(11) . ?
C12 C13 1.382(10) . ?
C12 H12 0.9500 . ?
C8 C9 1.393(11) . ?
C8 C13 1.394(10) . ?
C8 C7 1.508(10) . ?
C2 C6 1.493(11) . ?
C9 C10 1.387(10) . ?
C9 H9 0.9500 . ?
C6 H6A 0.9800 . ?
C6 H6B 0.9800 . ?
C6 H6C 0.9800 . ?
C18 C19 1.358(11) . ?
C18 H18 0.9500 . ?
C7 H7A 0.9900 . ?
C7 H7B 0.9900 . ?
C4 H4 0.9500 . ?
C10 H10 0.9500 . ?
C20 H20A 0.9800 . ?
C20 H20B 0.9800 . ?
C20 H20C 0.9800 . ?
C19 H19 0.9500 . ?
C13 H13 0.9500 . ?
O21 C25 1.443(9) . ?
O21 C22 1.444(9) . ?
C22 C23 1.521(11) . ?
C22 H22A 0.9900 . ?
C22 H22B 0.9900 . ?
C23 C24 1.509(12) . ?
C23 H23A 0.9900 . ?
C23 H23B 0.9900 . ?
C25 C24 1.511(12) . ?
C25 H25A 0.9900 . ?
C25 H25B 0.9900 . ?
C24 H24A 0.9900 . ?
C24 H24B 0.9900 . ?

loop_
_geom_torsion_atom_site_label_1
_geom_torsion_atom_site_label_2
_geom_torsion_atom_site_label_3
_geom_torsion_atom_site_label_4
_geom_torsion
_geom_torsion_site_symmetry_1
_geom_torsion_site_symmetry_2
_geom_torsion_site_symmetry_3
_geom_torsion_site_symmetry_4
_geom_torsion_publ_flag
N17 Cu1 N1 C2 54.8(11) 3_565 . . . ?
Cl3 Cu1 N1 C2 167.9(6) . . . . ?
Cl2 Cu1 N1 C2 -62.7(7) . . . . ?
N17 Cu1 N1 C5 -115.5(8) 3_565 . . . ?
Cl3 Cu1 N1 C5 -2.4(6) . . . . ?
Cl2 Cu1 N1 C5 127.0(6) . . . . ?
C2 N1 C5 C4 0.2(9) . . . . ?
Cu1 N1 C5 C4 172.1(5) . . . . ?
C16 N15 C14 C11 -84.0(9) . . . . ?
C19 N15 C14 C11 93.7(9) . . . . ?
C10 C11 C14 N15 -33.7(10) . . . . ?
C12 C11 C14 N15 148.0(7) . . . . ?
C18 N17 C16 N15 0.9(9) . . . . ?
Cu1 N17 C16 N15 -177.5(5) 3_565 . . . ?
C18 N17 C16 C20 179.9(7) . . . . ?
Cu1 N17 C16 C20 1.5(12) 3_565 . . . ?
C19 N15 C16 N17 -0.7(9) . . . . ?
C14 N15 C16 N17 177.3(7) . . . . ?
C19 N15 C16 C20 -179.7(8) . . . . ?
C14 N15 C16 C20 -1.7(13) . . . . ?
C10 C11 C12 C13 -2.6(11) . . . . ?
C14 C11 C12 C13 175.8(7) . . . . ?
C5 N1 C2 N3 0.2(9) . . . . ?
Cu1 N1 C2 N3 -171.6(5) . . . . ?
C5 N1 C2 C6 177.9(7) . . . . ?
Cu1 N1 C2 C6 6.0(12) . . . . ?
C4 N3 C2 N1 -0.6(9) . . . . ?
C7 N3 C2 N1 172.8(7) . . . . ?
C4 N3 C2 C6 -178.3(7) . . . . ?
C7 N3 C2 C6 -5.0(12) . . . . ?
C13 C8 C9 C10 -0.4(11) . . . . ?
C7 C8 C9 C10 178.6(7) . . . . ?
C16 N17 C18 C19 -0.7(9) . . . . ?
Cu1 N17 C18 C19 177.6(5) 3_565 . . . ?
C2 N3 C7 C8 -81.4(9) . . . . ?
C4 N3 C7 C8 90.8(9) . . . . ?
C9 C8 C7 N3 113.4(8) . . . . ?
C13 C8 C7 N3 -67.6(10) . . . . ?
N1 C5 C4 N3 -0.6(9) . . . . ?
C2 N3 C4 C5 0.7(9) . . . . ?
C7 N3 C4 C5 -172.7(7) . . . . ?
C12 C11 C10 C9 2.9(11) . . . . ?
C14 C11 C10 C9 -175.4(7) . . . . ?
C8 C9 C10 C11 -1.4(12) . . . . ?
N17 C18 C19 N15 0.3(9) . . . . ?
C16 N15 C19 C18 0.2(9) . . . . ?
C14 N15 C19 C18 -177.8(7) . . . . ?
C11 C12 C13 C8 0.8(12) . . . . ?
C9 C8 C13 C12 0.6(12) . . . . ?
C7 C8 C13 C12 -178.3(7) . . . . ?
C25 O21 C22 C23 -12.8(9) . . . . ?
O21 C22 C23 C24 32.9(9) . . . . ?
C22 O21 C25 C24 -12.5(9) . . . . ?
C22 C23 C24 C25 -38.8(9) . . . . ?
O21 C25 C24 C23 32.4(9) . . . . ?
